data_7232719
loop_
_publ_author_name
'Xia, Xuexiu'
'Lu, Chengrong'
'Zhao, Bei'
'Yao, Yingming'

_publ_section_title
;
 Lanthanide complexes combined with chiral salen ligands: application in
 the enantioselective epoxidation reaction of \a,\b-unsaturated ketones
;
_journal_issue 24
_journal_name_full 'RSC Advances'
_journal_page_first 13749
_journal_paper_doi 10.1039/C9RA01529A
_journal_volume 9
_journal_year 2019
_chemical_absolute_configuration rm
_chemical_formula_sum 'C16 H14 O3'
_chemical_formula_weight 254.27
_space_group_crystal_system monoclinic
_space_group_IT_number 5
_space_group_name_Hall 'C 2y'
_space_group_name_H-M_alt 'C 1 2 1'
_symmetry_space_group_name_Hall 'C 2y'
_symmetry_space_group_name_H-M 'C 1 2 1'
_atom_sites_solution_hydrogens geom
_audit_creation_method SHELXL-2014/7
_audit_update_record
;
2019-01-05 deposited with the CCDC.    2019-04-17 downloaded from the CCDC.
;
_cell_angle_alpha 90
_cell_angle_beta 112.639(2)
_cell_angle_gamma 90
_cell_formula_units_Z 8
_cell_length_a 31.6601(8)
_cell_length_b 5.7080(2)
_cell_length_c 15.2031(4)
_cell_measurement_reflns_used 9953
_cell_measurement_temperature 120(2)
_cell_measurement_theta_max 68.19
_cell_measurement_theta_min 3.43
_cell_volume 2535.75(13)
_computing_cell_refinement 'Bruker SAINT'
_computing_data_collection 'Bruker APEX2'
_computing_data_reduction 'Bruker SAINT'
_computing_molecular_graphics 'Bruker SHELXTL'
_computing_publication_material 'Bruker SHELXTL'
_computing_structure_refinement 'SHELXL-2014 (Sheldrick 2014)'
_computing_structure_solution 'SHELXS-97 (Sheldrick 2008)'
_diffrn_ambient_temperature 120(2)
_diffrn_measured_fraction_theta_full 0.996
_diffrn_measured_fraction_theta_max 0.996
_diffrn_measurement_device_type 'Bruker APEX-II CCD'
_diffrn_measurement_method '\f and \w scans'
_diffrn_radiation_type CuK\a
_diffrn_radiation_wavelength 1.54178
_diffrn_reflns_av_R_equivalents 0.0538
_diffrn_reflns_av_unetI/netI 0.0384
_diffrn_reflns_Laue_measured_fraction_full 0.996
_diffrn_reflns_Laue_measured_fraction_max 0.996
_diffrn_reflns_limit_h_max 38
_diffrn_reflns_limit_h_min -38
_diffrn_reflns_limit_k_max 6
_diffrn_reflns_limit_k_min -6
_diffrn_reflns_limit_l_max 18
_diffrn_reflns_limit_l_min -18
_diffrn_reflns_number 21056
_diffrn_reflns_point_group_measured_fraction_full 0.993
_diffrn_reflns_point_group_measured_fraction_max 0.993
_diffrn_reflns_theta_full 67.679
_diffrn_reflns_theta_max 68.241
_diffrn_reflns_theta_min 3.025
_exptl_absorpt_correction_type none
_exptl_crystal_colour colourless
_exptl_crystal_description BLOCK
_exptl_crystal_F_000 1110
_exptl_crystal_size_max 0.40
_exptl_crystal_size_mid 0.20
_exptl_crystal_size_min 0.10
_exptl_transmission_factor_max 0.7531
_exptl_transmission_factor_min 0.6483
_refine_diff_density_max 0.746
_refine_diff_density_min -0.265
_refine_diff_density_rms 0.046
_refine_ls_abs_structure_details
;
 Flack x determined using 1815 quotients [(I+)-(I-)]/[(I+)+(I-)]
 (Parsons, Flack and Wagner, Acta Cryst. B69 (2013) 249-259).
;
_refine_ls_abs_structure_Flack 0.01(8)
_refine_ls_extinction_method none
_refine_ls_goodness_of_fit_ref 1.106
_refine_ls_hydrogen_treatment constr
_refine_ls_matrix_type full
_refine_ls_number_parameters 345
_refine_ls_number_reflns 4614
_refine_ls_number_restraints 1
_refine_ls_restrained_S_all 1.106
_refine_ls_R_factor_all 0.0517
_refine_ls_R_factor_gt 0.0483
_refine_ls_shift/su_max 0.000
_refine_ls_shift/su_mean 0.000
_refine_ls_structure_factor_coef Fsqd
_refine_ls_weighting_details 'w=1/[\s^2^(Fo^2^)+(0.0728P)^2^+1.9830P] where P=(Fo^2^+2Fc^2^)/3'
_refine_ls_weighting_scheme calc
_refine_ls_wR_factor_gt 0.1371
_refine_ls_wR_factor_ref 0.1418
_reflns_Friedel_coverage 0.799
_reflns_Friedel_fraction_full 0.991
_reflns_Friedel_fraction_max 0.990
_reflns_number_gt 4333
_reflns_number_total 4614
_reflns_threshold_expression 'I > 2\s(I)'
_cod_data_source_file c9ra01529a2.cif
_cod_data_source_block 1215-2
_cod_database_code 7232719
_shelx_shelxl_version_number 2014/7
_shelx_space_group_comment
;
The symmetry employed for this shelxl refinement is uniquely defined
by the following loop, which should always be used as a source of
symmetry information in preference to the above space-group names.
They are only intended as comments.
;

loop_
_space_group_symop_operation_xyz
'x, y, z'
'-x, y, -z'
'x+1/2, y+1/2, z'
'-x+1/2, y+1/2, -z'

loop_
_atom_site_label
_atom_site_type_symbol
_atom_site_fract_x
_atom_site_fract_y
_atom_site_fract_z
_atom_site_U_iso_or_equiv
_atom_site_adp_type
_atom_site_occupancy
_atom_site_site_symmetry_order
_atom_site_calc_flag
_atom_site_refinement_flags_posn
_atom_site_refinement_flags_adp
O2 O 0.40580(8) 0.8631(4) 0.01779(15) 0.0294(5) Uani 1 1 d . .
O1 O 0.39888(7) 0.8690(4) 0.28330(14) 0.0286(5) Uani 1 1 d . .
O5 O 0.40511(8) 0.3763(4) 0.51799(15) 0.0298(5) Uani 1 1 d . .
O4 O 0.39683(8) 0.3718(4) 0.78157(15) 0.0311(5) Uani 1 1 d . .
O3 O 0.32885(8) 1.1903(4) 0.20816(17) 0.0342(5) Uani 1 1 d . .
O6 O 0.32677(9) 0.6815(5) 0.7323(2) 0.0438(6) Uani 1 1 d . .
C2 C 0.42650(10) 0.6779(6) 0.0750(2) 0.0234(6) Uani 1 1 d . .
C18 C 0.42467(10) 0.1875(6) 0.5742(2) 0.0242(6) Uani 1 1 d . .
C19 C 0.45144(11) 0.0214(6) 0.5533(2) 0.0295(7) Uani 1 1 d . .
H19 H 0.4574 0.0350 0.4969 0.035 Uiso 1 1 calc R U
C23 C 0.41536(10) 0.1666(6) 0.6571(2) 0.0231(6) Uani 1 1 d . .
C27 C 0.26753(11) 0.4113(6) 0.6462(2) 0.0287(7) Uani 1 1 d . .
C1 C 0.41951(10) 0.6652(6) 0.1609(2) 0.0230(6) Uani 1 1 d . .
C11 C 0.26988(11) 0.9069(6) 0.1414(2) 0.0267(7) Uani 1 1 d . .
C3 C 0.45221(11) 0.5082(6) 0.0531(2) 0.0295(7) Uani 1 1 d . .
H3 H 0.4566 0.5160 -0.0052 0.035 Uiso 1 1 calc R U
C12 C 0.24011(11) 1.0660(7) 0.0778(2) 0.0339(7) Uani 1 1 d . .
H12 H 0.2512 1.2132 0.0668 0.041 Uiso 1 1 calc R U
C22 C 0.43318(10) -0.0244(6) 0.7164(2) 0.0260(6) Uani 1 1 d . .
H22 H 0.4266 -0.0418 0.7720 0.031 Uiso 1 1 calc R U
C24 C 0.38883(10) 0.3513(6) 0.6823(2) 0.0245(6) Uani 1 1 d . .
H24 H 0.3851 0.5024 0.6469 0.029 Uiso 1 1 calc R U
C5 C 0.46450(10) 0.3097(6) 0.2008(2) 0.0304(7) Uani 1 1 d . .
H5 H 0.4774 0.1839 0.2437 0.036 Uiso 1 1 calc R U
C21 C 0.46024(10) -0.1904(6) 0.6967(2) 0.0295(7) Uani 1 1 d . .
H21 H 0.4722 -0.3195 0.7383 0.035 Uiso 1 1 calc R U
C8 C 0.39353(10) 0.8538(6) 0.1854(2) 0.0248(6) Uani 1 1 d . .
H8 H 0.3914 1.0064 0.1516 0.030 Uiso 1 1 calc R U
C6L C 0.43836(10) 0.4788(6) 0.2219(2) 0.0277(7) Uani 1 1 d . .
H6L H 0.4333 0.4666 0.2794 0.033 Uiso 1 1 calc R U
C28 C 0.23410(11) 0.5722(7) 0.6425(2) 0.0330(7) Uani 1 1 d . .
H28 H 0.2427 0.7162 0.6761 0.040 Uiso 1 1 calc R U
C4 C 0.47156(11) 0.3258(6) 0.1171(2) 0.0319(7) Uani 1 1 d . .
H4 H 0.4898 0.2116 0.1028 0.038 Uiso 1 1 calc R U
C31 C 0.20858(13) 0.1521(7) 0.5454(2) 0.0388(8) Uani 1 1 d . .
H31 H 0.1998 0.0076 0.5123 0.047 Uiso 1 1 calc R U
C20 C 0.46952(11) -0.1650(6) 0.6153(3) 0.0323(7) Uani 1 1 d . .
H20 H 0.4885 -0.2763 0.6017 0.039 Uiso 1 1 calc R U
C26 C 0.31584(12) 0.4814(6) 0.7021(2) 0.0342(8) Uani 1 1 d . .
C13 C 0.19410(12) 1.0087(7) 0.0306(3) 0.0383(8) Uani 1 1 d . .
H13 H 0.1739 1.1156 -0.0136 0.046 Uiso 1 1 calc R U
C16 C 0.25356(11) 0.6916(7) 0.1579(2) 0.0302(7) Uani 1 1 d . .
H16 H 0.2739 0.5814 0.2001 0.036 Uiso 1 1 calc R U
C10 C 0.31837(11) 0.9854(6) 0.1912(2) 0.0282(7) Uani 1 1 d . .
C9 C 0.35499(10) 0.7995(6) 0.2158(2) 0.0271(7) Uani 1 1 d . .
H9 H 0.3456 0.6320 0.2155 0.033 Uiso 1 1 calc R U
C7 C 0.41483(13) 0.8934(7) -0.0668(2) 0.0350(8) Uani 1 1 d . .
H7A H 0.4480 0.8960 -0.0501 0.053 Uiso 1 1 calc R U
H7B H 0.4015 1.0415 -0.0975 0.053 Uiso 1 1 calc R U
H7C H 0.4012 0.7633 -0.1107 0.053 Uiso 1 1 calc R U
C15 C 0.20729(12) 0.6393(7) 0.1122(3) 0.0374(8) Uani 1 1 d . .
H15 H 0.1959 0.4950 0.1251 0.045 Uiso 1 1 calc R U
C17 C 0.41577(13) 0.4126(7) 0.4354(2) 0.0370(8) Uani 1 1 d . .
H17A H 0.4490 0.4264 0.4549 0.056 Uiso 1 1 calc R U
H17B H 0.4010 0.5566 0.4030 0.056 Uiso 1 1 calc R U
H17C H 0.4046 0.2794 0.3919 0.056 Uiso 1 1 calc R U
C25 C 0.35281(11) 0.2979(6) 0.7191(2) 0.0314(7) Uani 1 1 d . .
H25 H 0.3444 0.1299 0.7217 0.038 Uiso 1 1 calc R U
C32 C 0.25451(12) 0.1995(7) 0.5979(2) 0.0345(8) Uani 1 1 d . .
H32 H 0.2771 0.0870 0.6007 0.041 Uiso 1 1 calc R U
C29 C 0.18837(12) 0.5254(7) 0.5905(3) 0.0383(8) Uani 1 1 d . .
H29 H 0.1657 0.6369 0.5885 0.046 Uiso 1 1 calc R U
C14 C 0.17779(12) 0.7949(7) 0.0482(3) 0.0383(8) Uani 1 1 d . .
H14 H 0.1464 0.7559 0.0162 0.046 Uiso 1 1 calc R U
C30 C 0.17556(12) 0.3164(7) 0.5414(3) 0.0385(8) Uani 1 1 d . .
H30 H 0.1442 0.2852 0.5049 0.046 Uiso 1 1 calc R U

loop_
_atom_site_aniso_label
_atom_site_aniso_U_11
_atom_site_aniso_U_22
_atom_site_aniso_U_33
_atom_site_aniso_U_23
_atom_site_aniso_U_13
_atom_site_aniso_U_12
O2 0.0350(11) 0.0317(12) 0.0239(10) 0.0057(10) 0.0140(9) 0.0059(10)
O1 0.0280(11) 0.0355(12) 0.0211(10) -0.0031(9) 0.0081(8) -0.0012(9)
O5 0.0354(12) 0.0315(12) 0.0236(10) 0.0065(10) 0.0126(9) 0.0007(10)
O4 0.0318(11) 0.0355(13) 0.0273(11) -0.0048(10) 0.0129(9) -0.0001(10)
O3 0.0378(13) 0.0215(12) 0.0445(13) -0.0018(11) 0.0171(11) -0.0008(10)
O6 0.0410(14) 0.0293(13) 0.0591(16) -0.0049(14) 0.0172(12) 0.0006(11)
C2 0.0219(14) 0.0242(15) 0.0223(14) -0.0017(13) 0.0067(11) -0.0029(12)
C18 0.0237(14) 0.0261(15) 0.0220(14) -0.0009(13) 0.0079(11) -0.0047(13)
C19 0.0286(16) 0.0343(18) 0.0278(16) -0.0057(14) 0.0133(13) -0.0034(14)
C23 0.0230(14) 0.0241(14) 0.0231(14) -0.0013(13) 0.0099(11) -0.0038(12)
C27 0.0316(16) 0.0302(17) 0.0292(15) 0.0068(14) 0.0171(13) 0.0020(13)
C1 0.0219(14) 0.0254(15) 0.0216(14) -0.0019(13) 0.0083(11) -0.0052(12)
C11 0.0309(16) 0.0267(16) 0.0261(14) -0.0021(13) 0.0148(13) -0.0008(13)
C3 0.0283(16) 0.0338(18) 0.0290(16) -0.0032(14) 0.0139(13) -0.0021(14)
C12 0.0336(17) 0.0320(18) 0.0370(18) 0.0029(15) 0.0146(14) -0.0001(14)
C22 0.0239(14) 0.0269(15) 0.0266(14) 0.0035(13) 0.0090(12) -0.0013(12)
C24 0.0276(14) 0.0222(15) 0.0255(14) 0.0022(12) 0.0121(12) -0.0009(12)
C5 0.0271(15) 0.0249(16) 0.0351(17) 0.0050(14) 0.0076(13) -0.0010(13)
C21 0.0257(15) 0.0237(16) 0.0366(17) 0.0011(14) 0.0094(13) 0.0003(13)
C8 0.0249(14) 0.0283(16) 0.0212(14) -0.0014(12) 0.0087(11) -0.0026(13)
C6L 0.0262(15) 0.0299(16) 0.0267(14) 0.0024(14) 0.0097(12) -0.0050(13)
C28 0.0386(18) 0.0281(16) 0.0367(17) -0.0002(14) 0.0195(15) 0.0016(14)
C4 0.0273(15) 0.0270(17) 0.0400(18) -0.0047(15) 0.0115(13) 0.0015(14)
C31 0.049(2) 0.0323(19) 0.0375(18) -0.0046(16) 0.0190(16) -0.0033(15)
C20 0.0277(15) 0.0297(17) 0.0407(18) -0.0084(15) 0.0146(14) 0.0008(14)
C26 0.0362(18) 0.0327(19) 0.0372(17) 0.0043(16) 0.0180(15) 0.0014(15)
C13 0.0307(17) 0.039(2) 0.0405(19) 0.0019(16) 0.0087(15) 0.0019(15)
C16 0.0319(16) 0.0258(16) 0.0372(17) -0.0006(15) 0.0180(13) 0.0026(14)
C10 0.0314(16) 0.0287(17) 0.0273(15) 0.0020(14) 0.0143(13) -0.0003(13)
C9 0.0260(15) 0.0278(17) 0.0265(15) 0.0006(13) 0.0090(12) -0.0005(13)
C7 0.0472(19) 0.039(2) 0.0221(15) 0.0041(14) 0.0171(14) 0.0042(15)
C15 0.0350(18) 0.0291(19) 0.053(2) -0.0058(16) 0.0228(16) -0.0036(14)
C17 0.0448(19) 0.045(2) 0.0238(15) 0.0062(15) 0.0158(14) -0.0063(16)
C25 0.0296(16) 0.0311(18) 0.0339(17) 0.0019(14) 0.0125(14) 0.0004(14)
C32 0.0420(19) 0.0297(18) 0.0401(17) 0.0047(16) 0.0248(15) 0.0071(15)
C29 0.0325(17) 0.038(2) 0.047(2) 0.0030(16) 0.0180(15) 0.0086(15)
C14 0.0270(16) 0.039(2) 0.049(2) -0.0093(17) 0.0143(15) -0.0027(15)
C30 0.0315(17) 0.041(2) 0.0380(19) 0.0015(17) 0.0081(15) -0.0028(16)

loop_
_atom_type_symbol
_atom_type_description
_atom_type_scat_dispersion_real
_atom_type_scat_dispersion_imag
_atom_type_scat_source
C C 0.0181 0.0091 'International Tables Vol C Tables 4.2.6.8 and 6.1.1.4'
H H 0.0000 0.0000 'International Tables Vol C Tables 4.2.6.8 and 6.1.1.4'
O O 0.0492 0.0322 'International Tables Vol C Tables 4.2.6.8 and 6.1.1.4'

loop_
_geom_angle_atom_site_label_1
_geom_angle_atom_site_label_2
_geom_angle_atom_site_label_3
_geom_angle
C2 O2 C7 116.9(2)
C9 O1 C8 62.89(19)
C18 O5 C17 117.3(3)
C25 O4 C24 62.6(2)
O2 C2 C3 124.8(3)
O2 C2 C1 115.0(3)
C3 C2 C1 120.2(3)
O5 C18 C19 124.5(3)
O5 C18 C23 115.2(3)
C19 C18 C23 120.3(3)
C18 C19 C20 119.8(3)
C18 C19 H19 120.1
C20 C19 H19 120.1
C22 C23 C18 118.4(3)
C22 C23 C24 121.2(3)
C18 C23 C24 120.4(3)
C28 C27 C32 119.2(3)
C28 C27 C26 116.5(3)
C32 C27 C26 124.3(3)
C6L C1 C2 118.6(3)
C6L C1 C8 121.7(3)
C2 C1 C8 119.6(3)
C16 C11 C12 120.1(3)
C16 C11 C10 123.5(3)
C12 C11 C10 116.4(3)
C2 C3 C4 119.7(3)
C2 C3 H3 120.1
C4 C3 H3 120.1
C13 C12 C11 119.9(3)
C13 C12 H12 120.1
C11 C12 H12 120.1
C21 C22 C23 121.8(3)
C21 C22 H22 119.1
C23 C22 H22 119.1
O4 C24 C25 58.02(19)
O4 C24 C23 116.1(2)
C25 C24 C23 123.0(3)
O4 C24 H24 115.7
C25 C24 H24 115.7
C23 C24 H24 115.7
C4 C5 C6L 119.4(3)
C4 C5 H5 120.3
C6L C5 H5 120.3
C22 C21 C20 118.9(3)
C22 C21 H21 120.5
C20 C21 H21 120.5
O1 C8 C1 116.6(2)
O1 C8 C9 58.37(18)
C1 C8 C9 121.6(3)
O1 C8 H8 115.9
C1 C8 H8 115.9
C9 C8 H8 115.9
C5 C6L C1 121.4(3)
C5 C6L H6L 119.3
C1 C6L H6L 119.3
C29 C28 C27 120.7(3)
C29 C28 H28 119.7
C27 C28 H28 119.7
C5 C4 C3 120.7(3)
C5 C4 H4 119.7
C3 C4 H4 119.7
C30 C31 C32 119.8(3)
C30 C31 H31 120.1
C32 C31 H31 120.1
C21 C20 C19 120.8(3)
C21 C20 H20 119.6
C19 C20 H20 119.6
O6 C26 C27 122.8(3)
O6 C26 C25 119.3(3)
C27 C26 C25 117.9(3)
C14 C13 C12 120.0(3)
C14 C13 H13 120.0
C12 C13 H13 120.0
C15 C16 C11 119.4(3)
C15 C16 H16 120.3
C11 C16 H16 120.3
O3 C10 C11 122.6(3)
O3 C10 C9 120.2(3)
C11 C10 C9 117.1(3)
O1 C9 C8 58.74(18)
O1 C9 C10 115.1(3)
C8 C9 C10 114.7(3)
O1 C9 H9 118.2
C8 C9 H9 118.2
C10 C9 H9 118.2
O2 C7 H7A 109.5
O2 C7 H7B 109.5
H7A C7 H7B 109.5
O2 C7 H7C 109.5
H7A C7 H7C 109.5
H7B C7 H7C 109.5
C14 C15 C16 120.7(3)
C14 C15 H15 119.6
C16 C15 H15 119.6
O5 C17 H17A 109.5
O5 C17 H17B 109.5
H17A C17 H17B 109.5
O5 C17 H17C 109.5
H17A C17 H17C 109.5
H17B C17 H17C 109.5
O4 C25 C24 59.33(19)
O4 C25 C26 113.8(3)
C24 C25 C26 116.7(3)
O4 C25 H25 117.9
C24 C25 H25 117.9
C26 C25 H25 117.9
C31 C32 C27 120.3(3)
C31 C32 H32 119.9
C27 C32 H32 119.9
C28 C29 C30 120.0(3)
C28 C29 H29 120.0
C30 C29 H29 120.0
C15 C14 C13 119.9(3)
C15 C14 H14 120.0
C13 C14 H14 120.0
C29 C30 C31 120.0(3)
C29 C30 H30 120.0
C31 C30 H30 120.0

loop_
_geom_bond_atom_site_label_1
_geom_bond_atom_site_label_2
_geom_bond_distance
O2 C2 1.365(4)
O2 C7 1.431(4)
O1 C9 1.430(4)
O1 C8 1.435(3)
O5 C18 1.367(4)
O5 C17 1.435(4)
O4 C25 1.415(4)
O4 C24 1.435(4)
O3 C10 1.216(4)
O6 C26 1.230(5)
C2 C3 1.385(5)
C2 C1 1.409(4)
C18 C19 1.387(5)
C18 C23 1.406(4)
C19 C20 1.390(5)
C19 H19 0.9500
C23 C22 1.389(4)
C23 C24 1.487(4)
C27 C28 1.386(5)
C27 C32 1.392(5)
C27 C26 1.490(5)
C1 C6L 1.386(4)
C1 C8 1.486(4)
C11 C16 1.393(5)
C11 C12 1.395(5)
C11 C10 1.496(4)
C3 C4 1.395(5)
C3 H3 0.9500
C12 C13 1.393(5)
C12 H12 0.9500
C22 C21 1.385(5)
C22 H22 0.9500
C24 C25 1.482(4)
C24 H24 1.0000
C5 C4 1.377(5)
C5 C6L 1.387(5)
C5 H5 0.9500
C21 C20 1.384(5)
C21 H21 0.9500
C8 C9 1.494(4)
C8 H8 1.0000
C6L H6L 0.9500
C28 C29 1.383(5)
C28 H28 0.9500
C4 H4 0.9500
C31 C30 1.388(5)
C31 C32 1.390(5)
C31 H31 0.9500
C20 H20 0.9500
C26 C25 1.517(5)
C13 C14 1.390(6)
C13 H13 0.9500
C16 C15 1.391(5)
C16 H16 0.9500
C10 C9 1.509(4)
C9 H9 1.0000
C7 H7A 0.9800
C7 H7B 0.9800
C7 H7C 0.9800
C15 C14 1.381(5)
C15 H15 0.9500
C17 H17A 0.9800
C17 H17B 0.9800
C17 H17C 0.9800
C25 H25 1.0000
C32 H32 0.9500
C29 C30 1.383(6)
C29 H29 0.9500
C14 H14 0.9500
C30 H30 0.9500
